data_1540748
loop_
_publ_author_name
'Zadrozny, Joseph M.'
'Greer, Samuel M.'
'Hill, Stephen'
'Freedman, Danna E.'

_publ_section_title
;
 A flexible iron(ii) complex in which zero-field splitting is resistant to
 structural variation
;
_journal_issue 1
_journal_name_full 'Chem. Sci.'
_journal_page_first 416
_journal_paper_doi 10.1039/C5SC02477C
_journal_volume 7
_journal_year 2016
_chemical_absolute_configuration ad
_chemical_formula_moiety 'C22 H32 Fe K O7 S10, C20 H40 K O8'
_chemical_formula_sum 'C42 H72 Fe K2 O15 S10'
_chemical_formula_weight 1271.65
_chemical_name_common '[(18-crown-6)K]2[Fe(C3S5)2]'
_chemical_properties_physical 'Air-sensitive, Oxygen-sensitive'
_space_group_crystal_system monoclinic
_space_group_IT_number 7
_space_group_name_Hall 'P -2yac'
_space_group_name_H-M_alt 'P 1 n 1'
_symmetry_space_group_name_Hall 'P -2yac'
_symmetry_space_group_name_H-M 'P 1 n 1'
_atom_sites_solution_hydrogens geom
_atom_sites_solution_primary direct
_audit_creation_date 2015-05-08
_audit_creation_method
;
Olex2 1.2
(compiled 2015.01.26 svn.r3150 for OlexSys, GUI svn.r4998)
;
_audit_update_record
;
2015-05-08 deposited with the CCDC.
2015-10-05 downloaded from the CCDC.
;
_cell_angle_alpha 90
_cell_angle_beta 104.302(2)
_cell_angle_gamma 90
_cell_formula_units_Z 2
_cell_length_a 9.6660(4)
_cell_length_b 17.7362(8)
_cell_length_c 17.9259(7)
_cell_measurement_reflns_used 9955
_cell_measurement_temperature 100.08
_cell_volume 2977.9(2)
_computing_cell_refinement 'SAINT v.7.23A (Bruker, 2005)'
_computing_data_collection 'APEX2 V2.1-4 (Bruker, 2007)'
_computing_data_reduction 'Bruker SAINT'
_computing_molecular_graphics 'Olex2 (Dolomanov et al., 2009)'
_computing_publication_material 'Olex2 (Dolomanov et al., 2009)'
_computing_structure_refinement 'XL (Sheldrick, 2008)'
_computing_structure_solution 'ShelXT (Sheldrick, 2015)'
_diffrn_ambient_temperature 100.08
_diffrn_detector_area_resol_mean 8
_diffrn_measured_fraction_theta_full 0.999
_diffrn_measured_fraction_theta_max 0.997
_diffrn_measurement_device_type 'Bruker Kappa APEX CCD area detector'
_diffrn_measurement_method '\w and \f scans'
_diffrn_radiation_monochromator graphite
_diffrn_radiation_type MoK\a
_diffrn_radiation_wavelength 0.71073
_diffrn_reflns_av_R_equivalents 0.0314
_diffrn_reflns_av_unetI/netI 0.0325
_diffrn_reflns_laue_measured_fraction_full 0.999
_diffrn_reflns_laue_measured_fraction_max 0.997
_diffrn_reflns_limit_h_max 12
_diffrn_reflns_limit_h_min -12
_diffrn_reflns_limit_k_max 22
_diffrn_reflns_limit_k_min -22
_diffrn_reflns_limit_l_max 22
_diffrn_reflns_limit_l_min -19
_diffrn_reflns_number 52038
_diffrn_reflns_point_group_measured_fraction_full 0.908
_diffrn_reflns_point_group_measured_fraction_max 0.903
_diffrn_reflns_theta_full 26.000
_diffrn_reflns_theta_max 26.422
_diffrn_reflns_theta_min 1.148
_diffrn_source 'sealed tube'
_exptl_absorpt_coefficient_mu 0.801
_exptl_absorpt_correction_T_max 0.910
_exptl_absorpt_correction_T_min 0.857
_exptl_absorpt_correction_type multi-scan
_exptl_absorpt_process_details
;
SADABS-2012/1 (Bruker,2012) was used for absorption correction.
wR2(int) was 0.0533 before and 0.0477 after correction.
The Ratio of minimum to maximum transmission is 0.9564.
The \l/2 correction factor is 0.0015.
;
_exptl_crystal_colour 'clear dark red'
_exptl_crystal_colour_lustre clear
_exptl_crystal_colour_modifier dark
_exptl_crystal_colour_primary red
_exptl_crystal_density_diffrn 1.418
_exptl_crystal_density_method 'not measured'
_exptl_crystal_description block
_exptl_crystal_F_000 1336
_exptl_crystal_preparation 'Magnetic properties'
_exptl_crystal_size_max 0.267
_exptl_crystal_size_mid 0.164
_exptl_crystal_size_min 0.114
_refine_diff_density_max 0.513
_refine_diff_density_min -0.675
_refine_diff_density_rms 0.173
_refine_ls_abs_structure_details
;
 Flack x determined using 4180 quotients [(I+)-(I-)]/[(I+)+(I-)]
 (Parsons, Flack and Wagner, Acta Cryst. B69 (2013) 249-259).
;
_refine_ls_abs_structure_Flack -0.011(6)
_refine_ls_extinction_method none
_refine_ls_goodness_of_fit_ref 1.158
_refine_ls_hydrogen_treatment constr
_refine_ls_matrix_type full
_refine_ls_number_parameters 623
_refine_ls_number_reflns 11046
_refine_ls_number_restraints 26
_refine_ls_restrained_S_all 1.168
_refine_ls_R_factor_all 0.0425
_refine_ls_R_factor_gt 0.0329
_refine_ls_shift/su_max 0.000
_refine_ls_shift/su_mean 0.000
_refine_ls_structure_factor_coef Fsqd
_refine_ls_weighting_details 'w=1/[\s^2^(Fo^2^)+(0.0811P)^2^] where P=(Fo^2^+2Fc^2^)/3'
_refine_ls_weighting_scheme calc
_refine_ls_wR_factor_gt 0.0852
_refine_ls_wR_factor_ref 0.1227
_reflns_Friedel_coverage 0.807
_reflns_friedel_fraction_full 0.816
_reflns_friedel_fraction_max 0.808
_reflns_number_gt 10121
_reflns_number_total 11046
_reflns_threshold_expression 'I > 2\s(I)'
_cod_data_source_file c5sc02477c2.cif
_cod_data_source_block jz3078_0m
_cod_database_code 1540748
_shelx_space_group_comment
;
The symmetry employed for this shelxl refinement is uniquely defined
by the following loop, which should always be used as a source of
symmetry information in preference to the above space-group names.
They are only intended as comments.
;
_olex2_refinement_description
;
1. Fixed Uiso
 At 1.2 times of:
  All C(H,H) groups
2. Restrained distances
 C39-C41 \\sim C47-C49 \\sim C40-C42 \\sim C50-C48
 with sigma of 0.02
 C45-C43 \\sim C44-C46 \\sim C38-C36 \\sim C37-C35
 with sigma of 0.02
 C45-C44 \\sim C37-C36
 with sigma of 0.02
 C48-C49 \\sim C40-C41
 with sigma of 0.02
 C47-C49 \\sim C48-C50 \\sim C39-C41 \\sim C40-C42
 with sigma of 0.02
 C38-O15 \\sim O15-C35
 with sigma of 0.02
 C46-O14 \\sim O14-C43
 with sigma of 0.02
 C35-O15 \\sim C46-O14
 with sigma of 0.02
 C50-O17 \\sim O17-C47
 with sigma of 0.02
 C39-O16 \\sim O16-C42
 with sigma of 0.02
 C47-C50 \\sim C42-C39
 with sigma of 0.02
 C38-C35 \\sim C43-C46
 with sigma of 0.02
3. Others
 Sof(C46)=Sof(H46A)=Sof(H46B)=Sof(O14)=Sof(C44)=Sof(H44A)=Sof(H44B)=Sof(C43)=
 Sof(H43A)=Sof(H43B)=Sof(C45)=Sof(H45A)=Sof(H45B)=1-FVAR(1)
 Sof(O15)=Sof(C35)=Sof(H35A)=Sof(H35B)=Sof(C37)=Sof(H37A)=Sof(H37B)=Sof(C38)=
 Sof(H38A)=Sof(H38B)=Sof(C36)=Sof(H36A)=Sof(H36B)=FVAR(1)
 Sof(C47)=Sof(H47A)=Sof(H47B)=Sof(C50)=Sof(H50A)=Sof(H50B)=Sof(C48)=Sof(H48A)=
 Sof(H48B)=Sof(C49)=Sof(H49A)=Sof(H49B)=Sof(O17)=1-FVAR(2)
 Sof(O16)=Sof(C40)=Sof(H40A)=Sof(H40B)=Sof(C41)=Sof(H41A)=Sof(H41B)=Sof(C42)=
 Sof(H42A)=Sof(H42B)=Sof(C39)=Sof(H39A)=Sof(H39B)=FVAR(2)
4.a Secondary CH2 refined with riding coordinates:
 C8(H8A,H8B), C18(H18A,H18B), C29(H29A,H29B), C16(H16A,H16B), C13(H13A,H13B),
 C25(H25A,H25B), C9(H9A,H9B), C7(H7A,H7B), C22(H22A,H22B), C30(H30A,H30B),
 C21(H21A,H21B), C14(H14A,H14B), C17(H17A,H17B), C27(H27A,H27B), C26(H26A,H26B),
  C11(H11A,H11B), C24(H24A,H24B), C28(H28A,H28B), C12(H12A,H12B), C15(H15A,
 H15B), C10(H10A,H10B), C20(H20A,H20B), C32(H32A,H32B), C23(H23A,H23B),
 C33(H33A,H33B), C31(H31A,H31B), C19(H19A,H19B), C34(H34A,H34B), C40(H40A,H40B),
  C35(H35A,H35B), C37(H37A,H37B), C41(H41A,H41B), C38(H38A,H38B), C42(H42A,
 H42B), C36(H36A,H36B), C39(H39A,H39B), C46(H46A,H46B), C44(H44A,H44B),
 C43(H43A,H43B), C45(H45A,H45B), C47(H47A,H47B), C50(H50A,H50B), C48(H48A,H48B),
  C49(H49A,H49B)
;
_shelx_shelxl_version_number 2014/7
_olex2_submission_special_instructions 'No special instructions were received'

loop_
_space_group_symop_operation_xyz
'x, y, z'
'x+1/2, -y, z+1/2'

loop_
_atom_site_label
_atom_site_type_symbol
_atom_site_fract_x
_atom_site_fract_y
_atom_site_fract_z
_atom_site_U_iso_or_equiv
_atom_site_adp_type
_atom_site_occupancy
_atom_site_site_symmetry_order
_atom_site_calc_flag
_atom_site_refinement_flags_posn
_atom_site_refinement_flags_occupancy
_atom_site_disorder_assembly
_atom_site_disorder_group
Fe1 Fe 0.47324(8) 0.22585(4) 0.50317(5) 0.01906(17) Uani 1 1 d . . . .
K1 K 0.19053(12) 0.02540(6) 0.60937(7) 0.0195(2) Uani 1 1 d . . A 2
K2 K 0.72350(14) 0.51178(6) 0.25992(7) 0.0246(3) Uani 1 1 d . . B 2
S3 S 0.58847(15) 0.16546(8) 0.77408(8) 0.0237(3) Uani 1 1 d . . . .
S1 S 0.65992(14) 0.29539(7) 0.58198(8) 0.0218(3) Uani 1 1 d . . . .
S4 S 0.78622(15) 0.27794(8) 0.75140(8) 0.0261(3) Uani 1 1 d . . . .
S7 S 0.28859(15) 0.29871(8) 0.42684(8) 0.0227(3) Uani 1 1 d . . . .
S2 S 0.43115(14) 0.15648(7) 0.60714(8) 0.0216(3) Uani 1 1 d . . . .
S8 S 0.37987(15) 0.18929(8) 0.22788(8) 0.0244(3) Uani 1 1 d . . . .
S6 S 0.52330(15) 0.16605(8) 0.39577(8) 0.0237(3) Uani 1 1 d . . . .
S10 S 0.16978(18) 0.25606(9) 0.09262(9) 0.0349(4) Uani 1 1 d . . . .
S9 S 0.18076(16) 0.29838(9) 0.25505(8) 0.0281(3) Uani 1 1 d . . . .
S5 S 0.82348(19) 0.21275(10) 0.90875(9) 0.0384(4) Uani 1 1 d . . . .
O13 O 0.8279(5) 0.3781(2) 0.2107(2) 0.0312(10) Uani 1 1 d . . B 2
O3 O 0.3900(4) -0.0601(2) 0.7134(2) 0.0251(8) Uani 1 1 d . . C 1
O6 O -0.0173(4) 0.1067(2) 0.5034(3) 0.0264(8) Uani 1 1 d . . C 1
O2 O 0.1320(4) -0.0142(2) 0.7491(2) 0.0282(9) Uani 1 1 d . . C 1
O12 O 0.8154(5) 0.5105(2) 0.1232(2) 0.0287(9) Uani 1 1 d . . B 2
O11 O 0.7620(5) 0.6483(2) 0.1932(2) 0.0297(9) Uani 1 1 d . . B 2
O4 O 0.4063(4) -0.0516(2) 0.5593(2) 0.0238(8) Uani 1 1 d . . C 1
O1 O -0.0386(4) 0.0924(2) 0.6585(3) 0.0311(9) Uani 1 1 d . . C 1
O9 O 0.6394(5) 0.5109(2) 0.3980(2) 0.0322(10) Uani 1 1 d . . B 2
O10 O 0.6282(4) 0.6456(2) 0.3118(2) 0.0265(9) Uani 1 1 d . . B 2
O5 O 0.2431(4) 0.0608(2) 0.4703(2) 0.0224(8) Uani 1 1 d . . C 1
O8 O 0.6811(5) 0.3736(2) 0.3243(3) 0.0355(10) Uani 1 1 d . . B 2
O7 O 0.0340(5) -0.0919(3) 0.5400(3) 0.0464(12) Uani 1 1 d . . D 1
C8 C 0.5281(6) -0.0646(3) 0.6213(3) 0.0279(12) Uani 1 1 d . . C 1
H8A H 0.5713 -0.0161 0.6422 0.033 Uiso 1 1 calc R . C 1
H8B H 0.6004 -0.0940 0.6031 0.033 Uiso 1 1 calc R . C 1
C18 C 0.3220(6) -0.1000(3) 0.7632(3) 0.0253(12) Uani 1 1 d . . C 1
H18A H 0.3933 -0.1299 0.8007 0.030 Uiso 1 1 calc R . C 1
H18B H 0.2498 -0.1350 0.7329 0.030 Uiso 1 1 calc R . C 1
C29 C 0.6737(7) 0.7091(3) 0.2043(4) 0.0305(14) Uani 1 1 d . . B 2
H29A H 0.5742 0.7003 0.1746 0.037 Uiso 1 1 calc R . B 2
H29B H 0.7078 0.7568 0.1862 0.037 Uiso 1 1 calc R . B 2
C16 C 0.0512(7) 0.0371(4) 0.7816(4) 0.0379(16) Uani 1 1 d . . C 1
H16A H 0.1072 0.0833 0.7990 0.045 Uiso 1 1 calc R . C 1
H16B H 0.0246 0.0140 0.8264 0.045 Uiso 1 1 calc R . C 1
C13 C -0.1048(6) 0.1541(3) 0.5372(4) 0.0307(14) Uani 1 1 d . . C 1
H13A H -0.1871 0.1729 0.4970 0.037 Uiso 1 1 calc R . C 1
H13B H -0.0490 0.1981 0.5623 0.037 Uiso 1 1 calc R . C 1
C25 C 0.8418(7) 0.3782(3) 0.1334(4) 0.0321(14) Uani 1 1 d . . B 2
H25A H 0.7467 0.3736 0.0971 0.039 Uiso 1 1 calc R . B 2
H25B H 0.9012 0.3350 0.1250 0.039 Uiso 1 1 calc R . B 2
C9 C 0.4437(6) -0.0203(3) 0.4938(3) 0.0264(13) Uani 1 1 d . . C 1
H9A H 0.4959 -0.0582 0.4706 0.032 Uiso 1 1 calc R . C 1
H9B H 0.5065 0.0240 0.5092 0.032 Uiso 1 1 calc R . C 1
C7 C 0.4804(7) -0.1073(4) 0.6819(4) 0.0323(14) Uani 1 1 d . . C 1
H7A H 0.4278 -0.1531 0.6594 0.039 Uiso 1 1 calc R . C 1
H7B H 0.5642 -0.1230 0.7228 0.039 Uiso 1 1 calc R . C 1
C22 C -0.1156(7) -0.0915(4) 0.5064(4) 0.0353(14) Uani 1 1 d . . D 1
H22A H -0.1460 -0.0424 0.4813 0.042 Uiso 1 1 calc R . D 1
H22B H -0.1693 -0.1007 0.5459 0.042 Uiso 1 1 calc R . D 1
C30 C 0.6798(7) 0.7144(3) 0.2883(4) 0.0300(13) Uani 1 1 d . . B 2
H30A H 0.7794 0.7233 0.3179 0.036 Uiso 1 1 calc R . B 2
H30B H 0.6203 0.7570 0.2978 0.036 Uiso 1 1 calc R . B 2
C21 C -0.1407(8) -0.1541(4) 0.4479(4) 0.0421(17) Uani 1 1 d . . D 1
H21A H -0.1278 -0.1362 0.3978 0.051 Uiso 1 1 calc R . D 1
H21B H -0.2379 -0.1754 0.4404 0.051 Uiso 1 1 calc R . D 1
O15 O 0.4288(7) 0.4869(4) 0.2160(4) 0.036(2) Uiso 0.673(12) 1 d D P B 2
O16 O 0.9885(14) 0.5303(6) 0.3186(7) 0.055(3) Uiso 0.58(2) 1 d D P B 2
C14 C -0.1564(6) 0.1084(4) 0.5958(4) 0.0346(15) Uani 1 1 d . . C 1
H14A H -0.2296 0.1370 0.6141 0.042 Uiso 1 1 calc R . C 1
H14B H -0.1999 0.0608 0.5723 0.042 Uiso 1 1 calc R . C 1
C17 C 0.2519(6) -0.0441(3) 0.8045(3) 0.0286(13) Uani 1 1 d . . C 1
H17A H 0.2203 -0.0690 0.8469 0.034 Uiso 1 1 calc R . C 1
H17B H 0.3195 -0.0032 0.8265 0.034 Uiso 1 1 calc R . C 1
C27 C 0.8761(8) 0.5812(3) 0.1111(4) 0.0340(15) Uani 1 1 d . . B 2
H27A H 0.8977 0.5817 0.0599 0.041 Uiso 1 1 calc R . B 2
H27B H 0.9664 0.5891 0.1507 0.041 Uiso 1 1 calc R . B 2
C26 C 0.9106(7) 0.4507(4) 0.1206(4) 0.0326(14) Uani 1 1 d . . B 2
H26A H 1.0003 0.4578 0.1609 0.039 Uiso 1 1 calc R . B 2
H26B H 0.9340 0.4499 0.0698 0.039 Uiso 1 1 calc R . B 2
C11 C 0.1292(6) 0.0964(3) 0.4158(3) 0.0262(12) Uani 1 1 d . . C 1
H11A H 0.0612 0.0580 0.3882 0.031 Uiso 1 1 calc R . C 1
H11B H 0.1673 0.1245 0.3775 0.031 Uiso 1 1 calc R . C 1
C1 C 0.5624(6) 0.1990(3) 0.6797(3) 0.0206(11) Uani 1 1 d . . . .
C24 C 0.7697(9) 0.3100(3) 0.2297(4) 0.0427(17) Uani 1 1 d . . B 2
H24A H 0.8274 0.2668 0.2198 0.051 Uiso 1 1 calc R . B 2
H24B H 0.6708 0.3038 0.1980 0.051 Uiso 1 1 calc R . B 2
C28 C 0.7740(8) 0.6419(3) 0.1155(4) 0.0346(15) Uani 1 1 d . . B 2
H28A H 0.8079 0.6902 0.0988 0.042 Uiso 1 1 calc R . B 2
H28B H 0.6795 0.6303 0.0811 0.042 Uiso 1 1 calc R . B 2
C12 C 0.0547(6) 0.1495(3) 0.4579(3) 0.0251(12) Uani 1 1 d . . C 1
H12A H 0.1251 0.1834 0.4911 0.030 Uiso 1 1 calc R . C 1
H12B H -0.0146 0.1807 0.4206 0.030 Uiso 1 1 calc R . C 1
C15 C -0.0798(7) 0.0556(4) 0.7199(4) 0.0418(17) Uani 1 1 d . . C 1
H15A H -0.1327 0.0088 0.7009 0.050 Uiso 1 1 calc R . C 1
H15B H -0.1433 0.0889 0.7409 0.050 Uiso 1 1 calc R . C 1
C10 C 0.3099(6) 0.0027(3) 0.4365(3) 0.0259(12) Uani 1 1 d . . C 1
H10A H 0.3328 0.0215 0.3889 0.031 Uiso 1 1 calc R . C 1
H10B H 0.2449 -0.0410 0.4229 0.031 Uiso 1 1 calc R . C 1
C20 C -0.0267(8) -0.2124(4) 0.4839(4) 0.0427(18) Uani 1 1 d . . D 1
H20A H -0.0691 -0.2548 0.5065 0.051 Uiso 1 1 calc R . D 1
H20B H 0.0210 -0.2324 0.4452 0.051 Uiso 1 1 calc R . D 1
C32 C 0.5560(8) 0.5739(4) 0.4069(4) 0.0407(16) Uani 1 1 d . . B 2
H32A H 0.5427 0.5751 0.4599 0.049 Uiso 1 1 calc R . B 2
H32B H 0.4608 0.5704 0.3705 0.049 Uiso 1 1 calc R . B 2
C2 C 0.6546(6) 0.2539(3) 0.6691(3) 0.0206(11) Uani 1 1 d . . . .
C4 C 0.2397(6) 0.2485(3) 0.1864(3) 0.0253(12) Uani 1 1 d . . . .
C23 C 0.7707(9) 0.3132(3) 0.3138(4) 0.0416(17) Uani 1 1 d . . B 2
H23A H 0.7350 0.2651 0.3300 0.050 Uiso 1 1 calc R . B 2
H23B H 0.8691 0.3215 0.3453 0.050 Uiso 1 1 calc R . B 2
C6 C 0.2996(6) 0.2637(3) 0.3376(3) 0.0216(11) Uani 1 1 d . . . .
C5 C 0.3929(6) 0.2116(3) 0.3250(3) 0.0203(11) Uani 1 1 d . . . .
C33 C 0.5694(9) 0.4420(4) 0.4068(4) 0.0408(17) Uani 1 1 d . . B 2
H33A H 0.4794 0.4377 0.3662 0.049 Uiso 1 1 calc R . B 2
H33B H 0.5456 0.4411 0.4575 0.049 Uiso 1 1 calc R . B 2
C3 C 0.7375(6) 0.2188(3) 0.8167(4) 0.0278(13) Uani 1 1 d . . . .
C31 C 0.6296(8) 0.6446(4) 0.3916(4) 0.0360(15) Uani 1 1 d . . B 2
H31A H 0.5793 0.6894 0.4047 0.043 Uiso 1 1 calc R . B 2
H31B H 0.7291 0.6454 0.4235 0.043 Uiso 1 1 calc R . B 2
C19 C 0.0778(8) -0.1686(4) 0.5460(4) 0.0384(15) Uani 1 1 d . . D 1
H19A H 0.0775 -0.1886 0.5975 0.046 Uiso 1 1 calc R . D 1
H19B H 0.1756 -0.1731 0.5387 0.046 Uiso 1 1 calc R . D 1
C34 C 0.6649(9) 0.3781(4) 0.4012(4) 0.0412(17) Uani 1 1 d . . B 2
H34A H 0.7592 0.3857 0.4376 0.049 Uiso 1 1 calc R . B 2
H34B H 0.6237 0.3306 0.4150 0.049 Uiso 1 1 calc R . B 2
C40 C 1.1737(16) 0.5087(6) 0.4260(7) 0.034(3) Uiso 0.58(2) 1 d D P B 2
H40A H 1.2757 0.4945 0.4429 0.041 Uiso 0.58(2) 1 calc R P B 2
H40B H 1.1234 0.4906 0.4645 0.041 Uiso 0.58(2) 1 calc R P B 2
C35 C 0.3652(12) 0.5463(6) 0.1668(6) 0.038(3) Uiso 0.673(12) 1 d D P B 2
H35A H 0.4146 0.5945 0.1835 0.046 Uiso 0.673(12) 1 calc R P B 2
H35B H 0.2632 0.5517 0.1667 0.046 Uiso 0.673(12) 1 calc R P B 2
C37 C 0.4275(16) 0.4394(8) 0.1005(9) 0.063(4) Uiso 0.673(12) 1 d D P B 2
H37A H 0.3744 0.4071 0.0580 0.075 Uiso 0.673(12) 1 calc R P B 2
H37B H 0.5312 0.4336 0.1053 0.075 Uiso 0.673(12) 1 calc R P B 2
C41 C 1.1564(17) 0.5912(7) 0.4141(8) 0.044(4) Uiso 0.58(2) 1 d D P B 2
H41A H 1.0991 0.6133 0.4475 0.052 Uiso 0.58(2) 1 calc R P B 2
H41B H 1.2500 0.6169 0.4242 0.052 Uiso 0.58(2) 1 calc R P B 2
C38 C 0.3911(13) 0.4210(6) 0.1724(6) 0.048(3) Uiso 0.673(12) 1 d D P B 2
H38A H 0.2879 0.4101 0.1639 0.058 Uiso 0.673(12) 1 calc R P B 2
H38B H 0.4466 0.3771 0.1978 0.058 Uiso 0.673(12) 1 calc R P B 2
C42 C 1.0810(16) 0.5956(7) 0.3329(9) 0.050(4) Uiso 0.58(2) 1 d D P B 2
H42A H 1.0243 0.6427 0.3224 0.060 Uiso 0.58(2) 1 calc R P B 2
H42B H 1.1493 0.5945 0.2999 0.060 Uiso 0.58(2) 1 calc R P B 2
C36 C 0.3805(17) 0.5246(7) 0.0869(8) 0.063(4) Uiso 0.673(12) 1 d D P B 2
H36A H 0.4544 0.5552 0.0714 0.076 Uiso 0.673(12) 1 calc R P B 2
H36B H 0.2889 0.5296 0.0476 0.076 Uiso 0.673(12) 1 calc R P B 2
C39 C 1.1082(15) 0.4788(7) 0.3495(8) 0.047(4) Uiso 0.58(2) 1 d D P B 2
H39A H 1.0736 0.4267 0.3528 0.056 Uiso 0.58(2) 1 calc R P B 2
H39B H 1.1771 0.4790 0.3168 0.056 Uiso 0.58(2) 1 calc R P B 2
C46 C 0.341(3) 0.5059(16) 0.1836(13) 0.053(6) Uiso 0.327(12) 1 d D P B 1
H46A H 0.2891 0.5468 0.2030 0.063 Uiso 0.327(12) 1 calc R P B 1
H46B H 0.3631 0.4652 0.2225 0.063 Uiso 0.327(12) 1 calc R P B 1
O14 O 0.465(3) 0.5331(15) 0.1649(14) 0.104(9) Uiso 0.327(12) 1 d D P B 1
C44 C 0.391(3) 0.465(2) 0.0694(17) 0.069(8) Uiso 0.327(12) 1 d D P B 1
H44A H 0.4429 0.4183 0.0896 0.083 Uiso 0.327(12) 1 calc R P B 1
H44B H 0.3612 0.4616 0.0125 0.083 Uiso 0.327(12) 1 calc R P B 1
C43 C 0.468(3) 0.5196(19) 0.0887(16) 0.079(9) Uiso 0.327(12) 1 d D P B 1
H43A H 0.4306 0.5637 0.0559 0.094 Uiso 0.327(12) 1 calc R P B 1
H43B H 0.5660 0.5088 0.0847 0.094 Uiso 0.327(12) 1 calc R P B 1
C45 C 0.252(3) 0.4754(18) 0.1043(19) 0.077(9) Uiso 0.327(12) 1 d D P B 1
H45A H 0.1830 0.5127 0.0755 0.093 Uiso 0.327(12) 1 calc R P B 1
H45B H 0.2033 0.4271 0.1088 0.093 Uiso 0.327(12) 1 calc R P B 1
C47 C 1.047(2) 0.4756(8) 0.3746(10) 0.041(5) Uiso 0.42(2) 1 d D P B 1
H47A H 0.9530 0.4619 0.3835 0.049 Uiso 0.42(2) 1 calc R P B 1
H47B H 1.0929 0.4288 0.3625 0.049 Uiso 0.42(2) 1 calc R P B 1
C50 C 1.0337(18) 0.6023(7) 0.3580(9) 0.032(4) Uiso 0.42(2) 1 d D P B 1
H50A H 1.0792 0.6451 0.3380 0.039 Uiso 0.42(2) 1 calc R P B 1
H50B H 0.9360 0.6179 0.3594 0.039 Uiso 0.42(2) 1 calc R P B 1
C48 C 1.120(4) 0.5033(12) 0.4317(17) 0.084(9) Uiso 0.42(2) 1 d D P B 1
H48A H 1.2207 0.4888 0.4374 0.100 Uiso 0.42(2) 1 calc R P B 1
H48B H 1.0894 0.4846 0.4773 0.100 Uiso 0.42(2) 1 calc R P B 1
C49 C 1.105(3) 0.5871(10) 0.4270(15) 0.071(7) Uiso 0.42(2) 1 d D P B 1
H49A H 1.0547 0.6059 0.4650 0.086 Uiso 0.42(2) 1 calc R P B 1
H49B H 1.2008 0.6111 0.4376 0.086 Uiso 0.42(2) 1 calc R P B 1
O17 O 1.0237(13) 0.5334(6) 0.3018(7) 0.026(3) Uiso 0.42(2) 1 d D P B 1

loop_
_atom_site_aniso_label
_atom_site_aniso_U_11
_atom_site_aniso_U_22
_atom_site_aniso_U_33
_atom_site_aniso_U_23
_atom_site_aniso_U_13
_atom_site_aniso_U_12
Fe1 0.0214(3) 0.0183(4) 0.0189(4) 0.0007(3) 0.0076(3) 0.0018(3)
K1 0.0177(5) 0.0195(5) 0.0230(6) 0.0004(4) 0.0082(4) 0.0012(4)
K2 0.0353(6) 0.0192(6) 0.0222(6) 0.0038(5) 0.0122(5) 0.0005(5)
S3 0.0288(7) 0.0240(7) 0.0204(7) 0.0030(5) 0.0099(6) -0.0004(6)
S1 0.0228(7) 0.0228(7) 0.0204(7) 0.0033(5) 0.0066(5) -0.0027(5)
S4 0.0268(7) 0.0288(7) 0.0211(7) 0.0026(6) 0.0031(6) -0.0049(6)
S7 0.0290(7) 0.0225(7) 0.0182(7) -0.0008(5) 0.0087(6) 0.0069(6)
S2 0.0232(7) 0.0207(6) 0.0215(7) 0.0020(5) 0.0068(5) -0.0025(5)
S8 0.0302(8) 0.0257(7) 0.0199(7) -0.0041(5) 0.0116(6) 0.0001(6)
S6 0.0272(7) 0.0230(7) 0.0230(7) 0.0003(5) 0.0102(6) 0.0068(6)
S10 0.0459(9) 0.0385(9) 0.0189(8) -0.0024(6) 0.0054(7) 0.0018(7)
S9 0.0317(8) 0.0324(8) 0.0188(7) -0.0028(6) 0.0037(6) 0.0087(6)
S5 0.0490(10) 0.0404(9) 0.0215(8) 0.0051(6) 0.0005(7) -0.0074(7)
O13 0.048(3) 0.019(2) 0.031(2) -0.0008(17) 0.019(2) -0.0012(18)
O3 0.026(2) 0.024(2) 0.027(2) 0.0063(16) 0.0084(17) 0.0014(16)
O6 0.0190(17) 0.0214(18) 0.039(2) -0.0051(19) 0.0078(15) 0.0027(17)
O2 0.027(2) 0.034(2) 0.027(2) 0.0013(17) 0.0133(18) 0.0028(17)
O12 0.040(2) 0.0212(19) 0.029(2) 0.0054(17) 0.0161(18) 0.0007(17)
O11 0.046(3) 0.025(2) 0.020(2) 0.0058(16) 0.0127(19) 0.0020(18)
O4 0.0228(19) 0.025(2) 0.025(2) 0.0030(16) 0.0090(16) 0.0033(15)
O1 0.025(2) 0.030(2) 0.043(3) 0.0047(19) 0.0172(19) 0.0045(17)
O9 0.049(3) 0.025(2) 0.029(2) 0.0017(17) 0.022(2) -0.0047(19)
O10 0.038(2) 0.0208(19) 0.024(2) 0.0003(16) 0.0134(18) 0.0000(17)
O5 0.0238(19) 0.0244(19) 0.0193(19) -0.0028(15) 0.0059(15) 0.0031(15)
O8 0.059(3) 0.023(2) 0.029(2) 0.0078(17) 0.021(2) -0.002(2)
O7 0.039(3) 0.030(2) 0.066(3) -0.019(2) 0.005(2) -0.008(2)
C8 0.019(3) 0.034(3) 0.031(3) 0.004(3) 0.007(2) 0.009(2)
C18 0.027(3) 0.025(3) 0.022(3) 0.006(2) 0.003(2) -0.007(2)
C29 0.038(4) 0.019(3) 0.033(4) 0.006(2) 0.007(3) -0.002(2)
C16 0.044(4) 0.042(4) 0.038(4) 0.000(3) 0.029(3) 0.005(3)
C13 0.021(3) 0.028(3) 0.042(4) -0.005(3) 0.007(3) 0.008(2)
C25 0.043(4) 0.030(3) 0.027(3) -0.002(3) 0.015(3) 0.008(3)
C9 0.031(3) 0.026(3) 0.028(3) 0.001(2) 0.019(3) 0.004(2)
C7 0.032(3) 0.031(3) 0.036(3) 0.006(3) 0.011(3) 0.013(3)
C22 0.035(3) 0.032(3) 0.041(4) -0.007(3) 0.012(3) -0.001(3)
C30 0.033(3) 0.021(3) 0.036(4) 0.001(2) 0.009(3) -0.001(2)
C21 0.053(4) 0.037(4) 0.033(4) -0.009(3) 0.004(3) -0.001(3)
C14 0.020(3) 0.031(3) 0.054(4) -0.007(3) 0.012(3) 0.007(2)
C17 0.032(3) 0.033(3) 0.022(3) 0.003(2) 0.009(2) -0.006(3)
C27 0.053(4) 0.027(3) 0.028(3) 0.003(2) 0.021(3) -0.011(3)
C26 0.040(4) 0.035(3) 0.029(3) 0.002(3) 0.022(3) 0.006(3)
C11 0.027(3) 0.030(3) 0.019(3) -0.003(2) -0.001(2) 0.002(2)
C1 0.024(3) 0.020(3) 0.021(3) -0.001(2) 0.011(2) 0.004(2)
C24 0.069(5) 0.016(3) 0.052(4) 0.001(3) 0.032(4) -0.003(3)
C28 0.060(4) 0.024(3) 0.023(3) 0.007(2) 0.016(3) -0.008(3)
C12 0.028(3) 0.020(3) 0.024(3) 0.000(2) 0.001(2) 0.003(2)
C15 0.038(4) 0.039(4) 0.061(5) 0.006(3) 0.037(3) 0.008(3)
C10 0.032(3) 0.028(3) 0.021(3) -0.003(2) 0.013(2) 0.002(2)
C20 0.045(4) 0.028(3) 0.057(5) -0.008(3) 0.016(4) -0.004(3)
C32 0.060(4) 0.037(4) 0.037(4) -0.001(3) 0.033(3) 0.001(3)
C2 0.023(3) 0.021(3) 0.018(3) 0.000(2) 0.006(2) 0.003(2)
C4 0.031(3) 0.027(3) 0.019(3) -0.002(2) 0.009(2) 0.000(2)
C23 0.067(5) 0.020(3) 0.045(4) 0.010(3) 0.029(4) 0.000(3)
C6 0.022(3) 0.023(3) 0.020(3) 0.001(2) 0.006(2) 0.002(2)
C5 0.024(3) 0.020(3) 0.017(3) -0.001(2) 0.006(2) 0.000(2)
C33 0.064(5) 0.034(3) 0.033(4) 0.003(3) 0.028(3) -0.010(3)
C3 0.033(3) 0.024(3) 0.028(3) 0.000(2) 0.011(3) 0.002(2)
C31 0.058(4) 0.028(3) 0.028(3) -0.005(3) 0.023(3) 0.001(3)
C19 0.045(4) 0.034(3) 0.036(4) -0.003(3) 0.010(3) 0.000(3)
C34 0.071(5) 0.029(3) 0.029(4) 0.007(3) 0.024(3) -0.008(3)

loop_
_atom_type_symbol
_atom_type_description
_atom_type_scat_dispersion_real
_atom_type_scat_dispersion_imag
_atom_type_scat_source
C C 0.0033 0.0016 'International Tables Vol C Tables 4.2.6.8 and 6.1.1.4'
H H 0.0000 0.0000 'International Tables Vol C Tables 4.2.6.8 and 6.1.1.4'
O O 0.0106 0.0060 'International Tables Vol C Tables 4.2.6.8 and 6.1.1.4'
S S 0.1246 0.1234 'International Tables Vol C Tables 4.2.6.8 and 6.1.1.4'
K K 0.2009 0.2494 'International Tables Vol C Tables 4.2.6.8 and 6.1.1.4'
Fe Fe 0.3463 0.8444 'International Tables Vol C Tables 4.2.6.8 and 6.1.1.4'

loop_
_geom_angle_atom_site_label_1
_geom_angle_atom_site_label_2
_geom_angle_atom_site_label_3
_geom_angle
S1 Fe1 S7 114.95(5)
S1 Fe1 S2 93.19(6)
S1 Fe1 S6 116.53(6)
S7 Fe1 S2 119.61(6)
S7 Fe1 S6 92.96(6)
S6 Fe1 S2 121.60(5)
O13 K2 O12 60.13(12)
O11 K2 O13 120.47(12)
O11 K2 O12 61.58(12)
O11 K2 O9 119.21(12)
O11 K2 O10 59.33(12)
O11 K2 O8 178.86(15)
O11 K2 O15 104.65(17)
O9 K2 O13 118.76(12)
O9 K2 O12 178.35(16)
O9 K2 O15 75.46(17)
O10 K2 O13 178.18(15)
O10 K2 O12 120.04(12)
O10 K2 O9 61.02(12)
O10 K2 O15 80.26(16)
O8 K2 O13 59.13(12)
O8 K2 O12 117.78(12)
O8 K2 O9 61.45(12)
O8 K2 O10 121.12(13)
O8 K2 O15 74.53(17)
O15 K2 O13 101.47(16)
O15 K2 O12 105.85(17)
O16 K2 O13 80.5(3)
O16 K2 O12 81.8(3)
O16 K2 O11 80.6(3)
O16 K2 O9 96.8(3)
O16 K2 O10 97.7(3)
O16 K2 O8 100.3(3)
O16 K2 O15 172.1(4)
C3 S3 C1 98.4(3)
C2 S1 Fe1 97.41(19)
C3 S4 C2 99.3(3)
C6 S7 Fe1 97.39(19)
Fe1 S2 K1 129.76(6)
C1 S2 Fe1 97.36(19)
C1 S2 K1 132.85(19)
C4 S8 C5 98.4(3)
C5 S6 Fe1 97.34(19)
C4 S9 C6 99.2(3)
C25 O13 K2 115.7(3)
C24 O13 K2 116.9(4)
C24 O13 C25 112.0(5)
C18 O3 C7 112.4(4)
C12 O6 C13 110.8(4)
C16 O2 C17 112.8(5)
C27 O12 K2 111.0(3)
C26 O12 K2 112.6(3)
C26 O12 C27 111.1(5)
C29 O11 K2 117.1(3)
C29 O11 C28 113.1(5)
C28 O11 K2 113.8(3)
C9 O4 C8 112.2(4)
C14 O1 C15 112.5(5)
C32 O9 K2 113.3(3)
C32 O9 C33 111.6(5)
C33 O9 K2 110.7(3)
C30 O10 K2 117.6(3)
C30 O10 C31 113.0(5)
C31 O10 K2 113.7(3)
C11 O5 C10 112.5(4)
C23 O8 K2 117.0(3)
C23 O8 C34 112.7(5)
C34 O8 K2 114.4(3)
C19 O7 C22 106.9(5)
O4 C8 H8A 110.1
O4 C8 H8B 110.1
O4 C8 C7 107.9(5)
H8A C8 H8B 108.4
C7 C8 H8A 110.1
C7 C8 H8B 110.1
O3 C18 H18A 110.0
O3 C18 H18B 110.0
O3 C18 C17 108.5(5)
H18A C18 H18B 108.4
C17 C18 H18A 110.0
C17 C18 H18B 110.0
O11 C29 H29A 110.0
O11 C29 H29B 110.0
O11 C29 C30 108.3(5)
H29A C29 H29B 108.4
C30 C29 H29A 110.0
C30 C29 H29B 110.0
O2 C16 H16A 110.4
O2 C16 H16B 110.4
O2 C16 C15 106.8(5)
H16A C16 H16B 108.6
C15 C16 H16A 110.4
C15 C16 H16B 110.4
O6 C13 H13A 110.1
O6 C13 H13B 110.1
O6 C13 C14 108.1(5)
H13A C13 H13B 108.4
C14 C13 H13A 110.1
C14 C13 H13B 110.1
O13 C25 H25A 110.2
O13 C25 H25B 110.2
O13 C25 C26 107.6(5)
H25A C25 H25B 108.5
C26 C25 H25A 110.2
C26 C25 H25B 110.2
O4 C9 H9A 110.0
O4 C9 H9B 110.0
O4 C9 C10 108.6(4)
H9A C9 H9B 108.3
C10 C9 H9A 110.0
C10 C9 H9B 110.0
O3 C7 C8 108.9(5)
O3 C7 H7A 109.9
O3 C7 H7B 109.9
C8 C7 H7A 109.9
C8 C7 H7B 109.9
H7A C7 H7B 108.3
O7 C22 H22A 110.7
O7 C22 H22B 110.7
O7 C22 C21 105.2(5)
H22A C22 H22B 108.8
C21 C22 H22A 110.7
C21 C22 H22B 110.7
O10 C30 C29 108.4(5)
O10 C30 H30A 110.0
O10 C30 H30B 110.0
C29 C30 H30A 110.0
C29 C30 H30B 110.0
H30A C30 H30B 108.4
C22 C21 H21A 111.1
C22 C21 H21B 111.1
C22 C21 C20 103.2(6)
H21A C21 H21B 109.1
C20 C21 H21A 111.1
C20 C21 H21B 111.1
C35 O15 K2 108.3(6)
C38 O15 K2 113.2(6)
C38 O15 C35 105.0(8)
C42 O16 K2 133.9(8)
C42 O16 C39 92.1(11)
C39 O16 K2 134.0(8)
O1 C14 C13 108.7(5)
O1 C14 H14A 109.9
O1 C14 H14B 109.9
C13 C14 H14A 109.9
C13 C14 H14B 109.9
H14A C14 H14B 108.3
O2 C17 C18 106.9(5)
O2 C17 H17A 110.3
O2 C17 H17B 110.3
C18 C17 H17A 110.3
C18 C17 H17B 110.3
H17A C17 H17B 108.6
O12 C27 H27A 109.8
O12 C27 H27B 109.8
O12 C27 C28 109.2(5)
H27A C27 H27B 108.3
C28 C27 H27A 109.8
C28 C27 H27B 109.8
O12 C26 C25 108.8(5)
O12 C26 H26A 109.9
O12 C26 H26B 109.9
C25 C26 H26A 109.9
C25 C26 H26B 109.9
H26A C26 H26B 108.3
O5 C11 H11A 110.0
O5 C11 H11B 110.0
O5 C11 C12 108.6(4)
H11A C11 H11B 108.3
C12 C11 H11A 110.0
C12 C11 H11B 110.0
S2 C1 S3 118.5(3)
C2 C1 S3 115.7(4)
C2 C1 S2 125.7(4)
O13 C24 H24A 110.1
O13 C24 H24B 110.1
O13 C24 C23 107.8(5)
H24A C24 H24B 108.5
C23 C24 H24A 110.1
C23 C24 H24B 110.1
O11 C28 C27 109.1(5)
O11 C28 H28A 109.9
O11 C28 H28B 109.9
C27 C28 H28A 109.9
C27 C28 H28B 109.9
H28A C28 H28B 108.3
O6 C12 C11 108.6(5)
O6 C12 H12A 110.0
O6 C12 H12B 110.0
C11 C12 H12A 110.0
C11 C12 H12B 110.0
H12A C12 H12B 108.3
O1 C15 C16 109.0(5)
O1 C15 H15A 109.9
O1 C15 H15B 109.9
C16 C15 H15A 109.9
C16 C15 H15B 109.9
H15A C15 H15B 108.3
O5 C10 C9 108.1(4)
O5 C10 H10A 110.1
O5 C10 H10B 110.1
C9 C10 H10A 110.1
C9 C10 H10B 110.1
H10A C10 H10B 108.4
C21 C20 H20A 110.9
C21 C20 H20B 110.9
H20A C20 H20B 109.0
C19 C20 C21 104.1(5)
C19 C20 H20A 110.9
C19 C20 H20B 110.9
O9 C32 H32A 109.8
O9 C32 H32B 109.8
O9 C32 C31 109.4(5)
H32A C32 H32B 108.2
C31 C32 H32A 109.8
C31 C32 H32B 109.8
S1 C2 S4 118.6(3)
C1 C2 S1 126.3(4)
C1 C2 S4 114.9(4)
S10 C4 S8 124.5(3)
S10 C4 S9 124.1(4)
S9 C4 S8 111.5(3)
O8 C23 C24 107.9(6)
O8 C23 H23A 110.1
O8 C23 H23B 110.1
C24 C23 H23A 110.1
C24 C23 H23B 110.1
H23A C23 H23B 108.4
S7 C6 S9 118.4(3)
C5 C6 S7 126.3(4)
C5 C6 S9 115.2(4)
S6 C5 S8 118.4(3)
C6 C5 S8 115.6(4)
C6 C5 S6 126.0(4)
O9 C33 H33A 109.9
O9 C33 H33B 109.9
O9 C33 C34 109.1(6)
H33A C33 H33B 108.3
C34 C33 H33A 109.9
C34 C33 H33B 109.9
S4 C3 S3 111.7(4)
S5 C3 S3 124.1(4)
S5 C3 S4 124.2(4)
O10 C31 C32 107.8(5)
O10 C31 H31A 110.1
O10 C31 H31B 110.1
C32 C31 H31A 110.1
C32 C31 H31B 110.1
H31A C31 H31B 108.5
O7 C19 C20 107.6(6)
O7 C19 H19A 110.2
O7 C19 H19B 110.2
C20 C19 H19A 110.2
C20 C19 H19B 110.2
H19A C19 H19B 108.5
O8 C34 C33 109.1(6)
O8 C34 H34A 109.9
O8 C34 H34B 109.9
C33 C34 H34A 109.9
C33 C34 H34B 109.9
H34A C34 H34B 108.3
H40A C40 H40B 109.2
C41 C40 H40A 111.3
C41 C40 H40B 111.3
C39 C40 H40A 111.3
C39 C40 H40B 111.3
C39 C40 C41 102.4(9)
O15 C35 H35A 110.6
O15 C35 H35B 110.6
O15 C35 C36 105.7(8)
H35A C35 H35B 108.7
C36 C35 H35A 110.6
C36 C35 H35B 110.6
H37A C37 H37B 109.1
C38 C37 H37A 111.1
C38 C37 H37B 111.1
C38 C37 C36 103.2(9)
C36 C37 H37A 111.1
C36 C37 H37B 111.1
C40 C41 H41A 111.4
C40 C41 H41B 111.4
H41A C41 H41B 109.2
C42 C41 C40 102.0(9)
C42 C41 H41A 111.4
C42 C41 H41B 111.4
O15 C38 C37 102.7(9)
O15 C38 H38A 111.2
O15 C38 H38B 111.2
C37 C38 H38A 111.2
C37 C38 H38B 111.2
H38A C38 H38B 109.1
O16 C42 C41 105.6(10)
O16 C42 H42A 110.6
O16 C42 H42B 110.6
C41 C42 H42A 110.6
C41 C42 H42B 110.6
H42A C42 H42B 108.8
C35 C36 C37 100.8(9)
C35 C36 H36A 111.6
C35 C36 H36B 111.6
C37 C36 H36A 111.6
C37 C36 H36B 111.6
H36A C36 H36B 109.4
O16 C39 H39A 110.9
O16 C39 H39B 110.9
C40 C39 O16 104.3(10)
C40 C39 H39A 110.9
C40 C39 H39B 110.9
H39A C39 H39B 108.9
H46A C46 H46B 109.2
O14 C46 H46A 111.3
O14 C46 H46B 111.3
O14 C46 C45 102.1(15)
C45 C46 H46A 111.3
C45 C46 H46B 111.3
C43 O14 C46 113(2)
H44A C44 H44B 108.5
C43 C44 H44A 110.2
C43 C44 H44B 110.2
C43 C44 C45 108(2)
C45 C44 H44A 110.2
C45 C44 H44B 110.2
O14 C43 H43A 110.7
O14 C43 H43B 110.7
C44 C43 O14 105(2)
C44 C43 H43A 110.7
C44 C43 H43B 110.7
H43A C43 H43B 108.8
C46 C45 C44 94.1(17)
C46 C45 H45A 112.9
C46 C45 H45B 112.9
C44 C45 H45A 112.9
C44 C45 H45B 112.9
H45A C45 H45B 110.3
H47A C47 H47B 108.0
C48 C47 H47A 109.4
C48 C47 H47B 109.4
C48 C47 O17 111.2(14)
O17 C47 H47A 109.4
O17 C47 H47B 109.4
H50A C50 H50B 107.8
C49 C50 H50A 109.0
C49 C50 H50B 109.0
C49 C50 O17 112.8(12)
O17 C50 H50A 109.0
O17 C50 H50B 109.0
C47 C48 H48A 109.8
C47 C48 H48B 109.8
C47 C48 C49 109.6(17)
H48A C48 H48B 108.2
C49 C48 H48A 109.8
C49 C48 H48B 109.8
C50 C49 C48 106.4(16)
C50 C49 H49A 110.5
C50 C49 H49B 110.5
C48 C49 H49A 110.5
C48 C49 H49B 110.5
H49A C49 H49B 108.6
C50 O17 C47 90.1(11)

loop_
_geom_bond_atom_site_label_1
_geom_bond_atom_site_label_2
_geom_bond_distance
Fe1 S1 2.3481(16)
Fe1 S7 2.3496(16)
Fe1 S2 2.3511(15)
Fe1 S6 2.3507(15)
K1 S2 3.2957(17)
K2 O13 2.803(4)
K2 O12 2.806(4)
K2 O11 2.766(4)
K2 O9 2.790(4)
K2 O10 2.787(4)
K2 O8 2.781(4)
K2 O15 2.797(7)
K2 O16 2.538(13)
S3 C1 1.752(6)
S3 C3 1.736(6)
S1 C2 1.739(5)
S4 C2 1.747(6)
S4 C3 1.722(6)
S7 C6 1.743(6)
S2 C1 1.748(6)
S8 C4 1.731(6)
S8 C5 1.760(6)
S6 C5 1.749(6)
S10 C4 1.654(6)
S9 C4 1.723(6)
S9 C6 1.746(6)
S5 C3 1.657(6)
O13 C25 1.425(7)
O13 C24 1.409(7)
O3 C18 1.420(6)
O3 C7 1.425(7)
O6 C13 1.430(7)
O6 C12 1.417(7)
O2 C16 1.415(7)
O2 C17 1.428(7)
O12 C27 1.423(7)
O12 C26 1.413(7)
O11 C29 1.419(7)
O11 C28 1.430(7)
O4 C8 1.424(7)
O4 C9 1.424(7)
O1 C14 1.416(8)
O1 C15 1.419(8)
O9 C32 1.409(8)
O9 C33 1.424(8)
O10 C30 1.422(7)
O10 C31 1.427(7)
O5 C11 1.426(7)
O5 C10 1.428(6)
O8 C23 1.419(8)
O8 C34 1.429(8)
O7 C22 1.423(8)
O7 C19 1.420(8)
C8 H8A 0.9900
C8 H8B 0.9900
C8 C7 1.487(8)
C18 H18A 0.9900
C18 H18B 0.9900
C18 C17 1.497(8)
C29 H29A 0.9900
C29 H29B 0.9900
C29 C30 1.495(9)
C16 H16A 0.9900
C16 H16B 0.9900
C16 C15 1.498(10)
C13 H13A 0.9900
C13 H13B 0.9900
C13 C14 1.507(9)
C25 H25A 0.9900
C25 H25B 0.9900
C25 C26 1.492(9)
C9 H9A 0.9900
C9 H9B 0.9900
C9 C10 1.496(8)
C7 H7A 0.9900
C7 H7B 0.9900
C22 H22A 0.9900
C22 H22B 0.9900
C22 C21 1.506(9)
C30 H30A 0.9900
C30 H30B 0.9900
C21 H21A 0.9900
C21 H21B 0.9900
C21 C20 1.532(10)
O15 C35 1.414(11)
O15 C38 1.403(12)
O16 C42 1.447(16)
O16 C39 1.471(16)
C14 H14A 0.9900
C14 H14B 0.9900
C17 H17A 0.9900
C17 H17B 0.9900
C27 H27A 0.9900
C27 H27B 0.9900
C27 C28 1.477(10)
C26 H26A 0.9900
C26 H26B 0.9900
C11 H11A 0.9900
C11 H11B 0.9900
C11 C12 1.496(8)
C1 C2 1.364(8)
C24 H24A 0.9900
C24 H24B 0.9900
C24 C23 1.507(10)
C28 H28A 0.9900
C28 H28B 0.9900
C12 H12A 0.9900
C12 H12B 0.9900
C15 H15A 0.9900
C15 H15B 0.9900
C10 H10A 0.9900
C10 H10B 0.9900
C20 H20A 0.9900
C20 H20B 0.9900
C20 C19 1.519(10)
C32 H32A 0.9900
C32 H32B 0.9900
C32 C31 1.499(9)
C23 H23A 0.9900
C23 H23B 0.9900
C6 C5 1.348(8)
C33 H33A 0.9900
C33 H33B 0.9900
C33 C34 1.480(10)
C31 H31A 0.9900
C31 H31B 0.9900
C19 H19A 0.9900
C19 H19B 0.9900
C34 H34A 0.9900
C34 H34B 0.9900
C40 H40A 0.9900
C40 H40B 0.9900
C40 C41 1.482(14)
C40 C39 1.461(17)
C35 H35A 0.9900
C35 H35B 0.9900
C35 C36 1.524(18)
C37 H37A 0.9900
C37 H37B 0.9900
C37 C38 1.454(18)
C37 C36 1.578(19)
C41 H41A 0.9900
C41 H41B 0.9900
C41 C42 1.461(19)
C38 H38A 0.9900
C38 H38B 0.9900
C42 H42A 0.9900
C42 H42B 0.9900
C36 H36A 0.9900
C36 H36B 0.9900
C39 H39A 0.9900
C39 H39B 0.9900
C46 H46A 0.9900
C46 H46B 0.9900
C46 O14 1.41(2)
C46 C45 1.56(4)
O14 C43 1.39(2)
C44 H44A 0.9900
C44 H44B 0.9900
C44 C43 1.21(4)
C44 C45 1.63(3)
C43 H43A 0.9900
C43 H43B 0.9900
C45 H45A 0.9900
C45 H45B 0.9900
C47 H47A 0.9900
C47 H47B 0.9900
C47 C48 1.20(3)
C47 O17 1.631(19)
C50 H50A 0.9900
C50 H50B 0.9900
C50 C49 1.29(3)
C50 O17 1.571(18)
C48 H48A 0.9900
C48 H48B 0.9900
C48 C49 1.49(2)
C49 H49A 0.9900
C49 H49B 0.9900

loop_
_geom_torsion_atom_site_label_1
_geom_torsion_atom_site_label_2
_geom_torsion_atom_site_label_3
_geom_torsion_atom_site_label_4
_geom_torsion
Fe1 S1 C2 S4 174.0(3)
Fe1 S1 C2 C1 -0.9(5)
Fe1 S7 C6 S9 179.4(3)
Fe1 S7 C6 C5 -1.0(5)
Fe1 S2 C1 S3 -176.8(3)
Fe1 S2 C1 C2 -1.2(5)
Fe1 S6 C5 S8 179.3(3)
Fe1 S6 C5 C6 -0.3(5)
K1 S2 C1 S3 4.9(5)
K1 S2 C1 C2 -179.5(4)
K2 O13 C25 C26 45.4(6)
K2 O13 C24 C23 -47.7(7)
K2 O12 C27 C28 -53.0(6)
K2 O12 C26 C25 55.0(6)
K2 O11 C29 C30 49.7(5)
K2 O11 C28 C27 -47.5(6)
K2 O9 C32 C31 -50.3(6)
K2 O9 C33 C34 55.9(6)
K2 O10 C30 C29 44.3(6)
K2 O10 C31 C32 -49.8(6)
K2 O8 C23 C24 -49.0(7)
K2 O8 C34 C33 43.6(7)
K2 O15 C35 C36 83.2(9)
K2 O15 C38 C37 -68.7(10)
K2 O16 C42 C41 127.6(12)
K2 O16 C39 C40 -127.4(12)
S3 C1 C2 S1 177.3(3)
S3 C1 C2 S4 2.3(6)
S7 C6 C5 S8 -178.6(3)
S7 C6 C5 S6 1.0(8)
S2 C1 C2 S1 1.6(8)
S2 C1 C2 S4 -173.4(3)
S9 C6 C5 S8 1.0(6)
S9 C6 C5 S6 -179.4(3)
O13 C25 C26 O12 -67.3(6)
O13 C24 C23 O8 62.7(8)
O3 C18 C17 O2 71.3(5)
O6 C13 C14 O1 68.8(6)
O2 C16 C15 O1 -63.3(7)
O12 C27 C28 O11 68.8(7)
O11 C29 C30 O10 -60.6(6)
O4 C8 C7 O3 -66.8(6)
O4 C9 C10 O5 63.4(6)
O9 C32 C31 O10 67.7(7)
O9 C33 C34 O8 -68.0(7)
O5 C11 C12 O6 -68.5(6)
O7 C22 C21 C20 32.5(7)
C8 O4 C9 C10 -171.3(4)
C18 O3 C7 C8 170.8(5)
C29 O11 C28 C27 175.7(5)
C16 O2 C17 C18 177.0(5)
C13 O6 C12 C11 -172.7(4)
C25 O13 C24 C23 175.5(5)
C9 O4 C8 C7 -171.8(4)
C7 O3 C18 C17 169.7(5)
C22 O7 C19 C20 26.3(7)
C22 C21 C20 C19 -16.2(8)
C30 O10 C31 C32 172.8(5)
C21 C20 C19 O7 -5.2(8)
O15 C35 C36 C37 12.3(13)
C14 O1 C15 C16 176.9(5)
C17 O2 C16 C15 -172.7(5)
C27 O12 C26 C25 -179.9(5)
C26 O12 C27 C28 -179.1(5)
C11 O5 C10 C9 169.1(5)
C1 S3 C3 S4 1.2(4)
C1 S3 C3 S5 -178.1(4)
C24 O13 C25 C26 -177.2(5)
C28 O11 C29 C30 -175.0(5)
C12 O6 C13 C14 -169.7(5)
C15 O1 C14 C13 174.3(5)
C10 O5 C11 C12 173.2(5)
C32 O9 C33 C34 -176.9(6)
C2 S4 C3 S3 -0.2(4)
C2 S4 C3 S5 179.1(4)
C4 S8 C5 S6 180.0(3)
C4 S8 C5 C6 -0.4(5)
C4 S9 C6 S7 178.6(3)
C4 S9 C6 C5 -1.1(5)
C23 O8 C34 C33 -179.6(6)
C6 S9 C4 S8 0.8(4)
C6 S9 C4 S10 -179.7(4)
C5 S8 C4 S10 -179.9(4)
C5 S8 C4 S9 -0.3(4)
C33 O9 C32 C31 -176.0(6)
C3 S3 C1 S2 173.9(3)
C3 S3 C1 C2 -2.2(5)
C3 S4 C2 S1 -176.7(3)
C3 S4 C2 C1 -1.3(5)
C31 O10 C30 C29 179.9(5)
C19 O7 C22 C21 -37.1(7)
C34 O8 C23 C24 175.3(6)
C40 C41 C42 O16 34.4(17)
C35 O15 C38 C37 49.2(11)
C41 C40 C39 O16 -35.5(16)
C38 O15 C35 C36 -38.1(11)
C38 C37 C36 C35 16.1(14)
C42 O16 C39 C40 53.8(15)
C36 C37 C38 O15 -39.2(13)
C39 O16 C42 C41 -53.6(16)
C39 C40 C41 C42 1.1(15)
C46 O14 C43 C44 -25(4)
O14 C46 C45 C44 23(3)
C43 C44 C45 C46 -41(3)
C45 C46 O14 C43 -4(4)
C45 C44 C43 O14 41(4)
C47 C48 C49 C50 -8(4)
C48 C47 O17 C50 -31(2)
C49 C50 O17 C47 25(2)
O17 C47 C48 C49 27(3)
O17 C50 C49 C48 -15(3)
